data_4114231
loop_
_publ_author_name
'Carl E. Wagner'
'Jang-Seob Kim'
'Kenneth J. Shea'

_publ_section_title
;
 The Polyhomologation of 1-Boraadamantane: Mapping the Migration Pathways
 of a Propagating Macrotricyclic Trialkylborane
;
_journal_name_full 'Journal of the American Chemical Society'
_journal_page_first 12179
_journal_page_last 12195
_journal_paper_doi 10.1021/ja0361291
_journal_volume 125
_journal_year 2003
_chemical_formula_sum 'C12 H23 B O S'
_chemical_formula_weight 226.17
_chemical_name_systematic
; 
 ? 
;
_space_group_IT_number 14
_symmetry_cell_setting monoclinic
_symmetry_space_group_name_Hall '-P 2ybc'
_symmetry_space_group_name_H-M 'P 1 21/c 1'
_atom_sites_solution_hydrogens difmap
_atom_sites_solution_primary direct
_atom_sites_solution_secondary difmap
_audit_creation_method SHELXTL
_cell_angle_alpha 90.00
_cell_angle_beta 114.530(2)
_cell_angle_gamma 90.00
_cell_formula_units_Z 8
_cell_length_a 16.105(2)
_cell_length_b 12.5800(16)
_cell_length_c 13.6124(17)
_cell_measurement_temperature 163(2)
_cell_volume 2509.0(5)
_computing_cell_refinement 'Bruker SMART/SAINT'
_computing_data_collection 'Bruker SMART'
_computing_data_reduction 'Bruker SHELXTL'
_computing_molecular_graphics 'Bruker SHELXTL'
_computing_publication_material 'Bruker SHELXTL'
_computing_structure_refinement 'Bruker SHELXTL'
_computing_structure_solution 'Bruker SHELXTL'
_diffrn_ambient_temperature 163(2)
_diffrn_measured_fraction_theta_full 0.965
_diffrn_measured_fraction_theta_max 0.965
_diffrn_measurement_device_type 'CCD area detector'
_diffrn_measurement_method 'phi and omega scans'
_diffrn_radiation_monochromator graphite
_diffrn_radiation_source 'sealed tube'
_diffrn_radiation_type MoK\a
_diffrn_radiation_wavelength 0.71073
_diffrn_reflns_av_R_equivalents 0.0481
_diffrn_reflns_av_sigmaI/netI 0.0568
_diffrn_reflns_limit_h_max 20
_diffrn_reflns_limit_h_min -18
_diffrn_reflns_limit_k_max 16
_diffrn_reflns_limit_k_min -14
_diffrn_reflns_limit_l_max 15
_diffrn_reflns_limit_l_min -18
_diffrn_reflns_number 16358
_diffrn_reflns_theta_full 28.32
_diffrn_reflns_theta_max 28.32
_diffrn_reflns_theta_min 1.39
_diffrn_standards_decay_% '< 1.0'
_exptl_absorpt_coefficient_mu 0.231
_exptl_absorpt_correction_T_max 0.9510
_exptl_absorpt_correction_T_min 0.9073
_exptl_absorpt_correction_type numerical
_exptl_absorpt_process_details 'Bruker SADABS'
_exptl_crystal_colour colorless
_exptl_crystal_density_diffrn 1.198
_exptl_crystal_density_meas ?
_exptl_crystal_description irregular
_exptl_crystal_F_000 992
_exptl_crystal_size_max 0.43
_exptl_crystal_size_mid 0.33
_exptl_crystal_size_min 0.22
_refine_diff_density_max 0.396
_refine_diff_density_min -0.290
_refine_diff_density_rms 0.055
_refine_ls_extinction_coef 0.0007(4)
_refine_ls_extinction_expression Fc^*^=kFc[1+0.001xFc^2^\l^3^/sin(2\q)]^-1/4^
_refine_ls_extinction_method SHELXTL
_refine_ls_goodness_of_fit_ref 1.023
_refine_ls_hydrogen_treatment refall
_refine_ls_matrix_type full
_refine_ls_number_parameters 456
_refine_ls_number_reflns 6047
_refine_ls_number_restraints 0
_refine_ls_restrained_S_all 1.023
_refine_ls_R_factor_all 0.0860
_refine_ls_R_factor_gt 0.0454
_refine_ls_shift/su_max 0.001
_refine_ls_shift/su_mean 0.000
_refine_ls_structure_factor_coef Fsqd
_refine_ls_weighting_details 'calc w=1/[\s^2^(Fo^2^)+(0.0453P)^2^+0.8049P] where P=(Fo^2^+2Fc^2^)/3'
_refine_ls_weighting_scheme calc
_refine_ls_wR_factor_gt 0.0981
_refine_ls_wR_factor_ref 0.1168
_reflns_number_gt 3924
_reflns_number_total 6047
_reflns_threshold_expression >2sigma(I)
_cod_data_source_file ja0361291si20030516_125805_2.cif
_cod_data_source_block 9
_cod_depositor_comments
;
The following automatic conversions were performed:

'_exptl_crystal_density_meas' value 'none' was changed to '?' - the
value is perceived as not measured.

Automatic conversion script
Id: cif_fix_values 3008 2015-01-20 13:52:24Z robertas 
;
_cod_database_code 4114231

loop_
_symmetry_equiv_pos_as_xyz
'x, y, z'
'-x, y+1/2, -z+1/2'
'-x, -y, -z'
'x, -y-1/2, z-1/2'

loop_
_atom_site_label
_atom_site_type_symbol
_atom_site_fract_x
_atom_site_fract_y
_atom_site_fract_z
_atom_site_U_iso_or_equiv
_atom_site_adp_type
_atom_site_occupancy
_atom_site_symmetry_multiplicity
_atom_site_calc_flag
S1 S 0.18056(3) 0.41257(4) 0.35469(4) 0.02467(14) Uani 1 1 d
O1 O 0.15603(9) 0.29881(10) 0.30952(11) 0.0253(3) Uani 1 1 d
B1 B 0.06607(15) 0.28561(18) 0.19122(18) 0.0217(5) Uani 1 1 d
C1 C 0.05248(14) 0.15829(16) 0.18049(18) 0.0245(4) Uani 1 1 d
C2 C -0.01941(14) 0.34276(17) 0.20237(18) 0.0253(4) Uani 1 1 d
C3 C 0.09746(14) 0.33918(18) 0.10471(17) 0.0274(5) Uani 1 1 d
C4 C 0.02942(15) 0.33281(19) -0.01486(18) 0.0295(5) Uani 1 1 d
C5 C -0.06348(14) 0.27814(17) -0.04386(17) 0.0280(5) Uani 1 1 d
C6 C -0.05752(15) 0.15848(17) -0.01991(18) 0.0280(5) Uani 1 1 d
C7 C -0.04223(13) 0.12807(16) 0.09514(17) 0.0244(4) Uani 1 1 d
C8 C -0.11594(14) 0.18102(17) 0.12189(19) 0.0277(5) Uani 1 1 d
C9 C -0.11053(14) 0.30226(17) 0.11554(17) 0.0267(5) Uani 1 1 d
C10 C -0.12512(15) 0.33447(18) 0.00154(18) 0.0287(5) Uani 1 1 d
C11 C 0.21260(17) 0.3949(2) 0.49518(19) 0.0336(5) Uani 1 1 d
C12 C 0.29098(18) 0.4351(2) 0.3581(3) 0.0396(6) Uani 1 1 d
H1A H 0.0979(14) 0.1219(16) 0.1636(17) 0.027(6) Uiso 1 1 d
H1B H 0.0564(14) 0.1282(16) 0.2509(17) 0.025(6) Uiso 1 1 d
H2A H -0.0207(13) 0.3284(16) 0.2706(17) 0.021(5) Uiso 1 1 d
H2B H -0.0167(15) 0.4198(19) 0.2015(18) 0.038(6) Uiso 1 1 d
H3A H 0.1120(14) 0.4141(18) 0.1235(17) 0.031(6) Uiso 1 1 d
H3B H 0.1563(15) 0.3038(17) 0.1131(17) 0.029(6) Uiso 1 1 d
H4A H 0.0142(16) 0.4038(19) -0.043(2) 0.042(7) Uiso 1 1 d
H4B H 0.0592(15) 0.2967(18) -0.0560(18) 0.033(6) Uiso 1 1 d
H5A H -0.0924(14) 0.2853(16) -0.1218(18) 0.025(6) Uiso 1 1 d
H6A H -0.0112(16) 0.1248(18) -0.0371(18) 0.035(6) Uiso 1 1 d
H6B H -0.1155(15) 0.1251(17) -0.0691(18) 0.030(6) Uiso 1 1 d
H7A H -0.0470(13) 0.0543(16) 0.0991(16) 0.019(5) Uiso 1 1 d
H8A H -0.1093(13) 0.1606(16) 0.1934(17) 0.022(5) Uiso 1 1 d
H8B H -0.1766(15) 0.1596(17) 0.0697(17) 0.030(6) Uiso 1 1 d
H9A H -0.1621(15) 0.3293(17) 0.1276(17) 0.033(6) Uiso 1 1 d
H10A H -0.1882(17) 0.3194(18) -0.0452(19) 0.038(6) Uiso 1 1 d
H10B H -0.1168(13) 0.4095(16) -0.0002(16) 0.019(5) Uiso 1 1 d
H11A H 0.1607(19) 0.375(2) 0.503(2) 0.053(8) Uiso 1 1 d
H11B H 0.2351(17) 0.463(2) 0.529(2) 0.054(8) Uiso 1 1 d
H11C H 0.2563(17) 0.3404(19) 0.5214(19) 0.038(7) Uiso 1 1 d
H12A H 0.3257(19) 0.378(2) 0.395(2) 0.062(9) Uiso 1 1 d
H12B H 0.3087(18) 0.503(2) 0.393(2) 0.054(8) Uiso 1 1 d
H12C H 0.2809(17) 0.439(2) 0.285(2) 0.047(8) Uiso 1 1 d
S2 S 0.34460(3) 0.09001(4) 0.45341(4) 0.02408(13) Uani 1 1 d
O2 O 0.37420(9) 0.20252(10) 0.50126(11) 0.0249(3) Uani 1 1 d
B2 B 0.46229(14) 0.21015(17) 0.61962(18) 0.0205(5) Uani 1 1 d
C13 C 0.54460(14) 0.14224(17) 0.61180(18) 0.0247(4) Uani 1 1 d
C14 C 0.48594(14) 0.33540(16) 0.63127(17) 0.0243(4) Uani 1 1 d
C15 C 0.42526(14) 0.16386(18) 0.70453(17) 0.0269(5) Uani 1 1 d
C16 C 0.49198(15) 0.16513(19) 0.82470(17) 0.0304(5) Uani 1 1 d
C17 C 0.58858(14) 0.21015(17) 0.85675(17) 0.0275(5) Uani 1 1 d
C18 C 0.64739(15) 0.14489(18) 0.81388(18) 0.0286(5) Uani 1 1 d
C19 C 0.63760(14) 0.17397(16) 0.70059(17) 0.0265(5) Uani 1 1 d
C20 C 0.65267(14) 0.29355(17) 0.69553(19) 0.0273(5) Uani 1 1 d
C21 C 0.58185(13) 0.35671(16) 0.71923(17) 0.0249(4) Uani 1 1 d
C22 C 0.59131(15) 0.32913(17) 0.83296(17) 0.0278(5) Uani 1 1 d
C23 C 0.23478(16) 0.0726(2) 0.4527(2) 0.0345(5) Uani 1 1 d
C24 C 0.31128(17) 0.11253(19) 0.31322(19) 0.0308(5) Uani 1 1 d
H13A H 0.5449(15) 0.1516(18) 0.5401(19) 0.035(6) Uiso 1 1 d
H13B H 0.5367(14) 0.0674(18) 0.6175(17) 0.030(6) Uiso 1 1 d
H14A H 0.4406(16) 0.3779(18) 0.6432(19) 0.039(7) Uiso 1 1 d
H14B H 0.4866(16) 0.3641(18) 0.565(2) 0.039(6) Uiso 1 1 d
H15A H 0.4061(15) 0.0918(19) 0.6834(18) 0.036(6) Uiso 1 1 d
H15B H 0.3702(16) 0.2025(19) 0.6953(19) 0.042(7) Uiso 1 1 d
H16A H 0.4658(14) 0.2053(16) 0.8689(17) 0.026(6) Uiso 1 1 d
H16B H 0.4977(15) 0.0928(19) 0.8543(18) 0.035(6) Uiso 1 1 d
H17A H 0.6153(14) 0.2012(16) 0.9337(18) 0.026(6) Uiso 1 1 d
H18A H 0.7091(16) 0.1566(17) 0.8606(17) 0.032(6) Uiso 1 1 d
H18B H 0.6367(14) 0.0705(18) 0.8159(17) 0.030(6) Uiso 1 1 d
H19A H 0.6867(14) 0.1370(16) 0.6895(16) 0.025(5) Uiso 1 1 d
H20A H 0.6498(15) 0.3083(18) 0.6238(19) 0.035(6) Uiso 1 1 d
H20B H 0.7154(15) 0.3114(17) 0.7490(18) 0.032(6) Uiso 1 1 d
H21A H 0.5930(14) 0.4290(17) 0.7160(16) 0.024(5) Uiso 1 1 d
H22A H 0.6502(16) 0.3574(18) 0.8839(19) 0.040(7) Uiso 1 1 d
H22B H 0.5447(16) 0.3663(19) 0.8484(19) 0.042(7) Uiso 1 1 d
H23A H 0.2006(17) 0.136(2) 0.424(2) 0.046(7) Uiso 1 1 d
H23B H 0.2089(16) 0.010(2) 0.416(2) 0.043(7) Uiso 1 1 d
H23C H 0.2444(15) 0.0677(18) 0.526(2) 0.037(7) Uiso 1 1 d
H24A H 0.3656(19) 0.1241(19) 0.304(2) 0.050(8) Uiso 1 1 d
H24B H 0.2840(16) 0.047(2) 0.277(2) 0.044(7) Uiso 1 1 d
H24C H 0.2718(16) 0.169(2) 0.2933(19) 0.038(7) Uiso 1 1 d

loop_
_atom_site_aniso_label
_atom_site_aniso_U_11
_atom_site_aniso_U_22
_atom_site_aniso_U_33
_atom_site_aniso_U_23
_atom_site_aniso_U_13
_atom_site_aniso_U_12
S1 0.0229(3) 0.0213(3) 0.0278(3) -0.0024(2) 0.0085(2) -0.0005(2)
O1 0.0242(7) 0.0201(7) 0.0258(8) -0.0024(6) 0.0046(6) -0.0004(5)
B1 0.0207(11) 0.0226(11) 0.0195(11) -0.0013(9) 0.0060(9) -0.0002(9)
C1 0.0215(10) 0.0239(10) 0.0267(12) -0.0003(9) 0.0086(9) 0.0015(8)
C2 0.0280(11) 0.0259(11) 0.0255(12) -0.0026(9) 0.0146(9) -0.0002(8)
C3 0.0243(11) 0.0316(12) 0.0273(12) 0.0011(9) 0.0118(9) -0.0029(9)
C4 0.0283(11) 0.0361(13) 0.0276(12) 0.0039(10) 0.0149(10) -0.0008(9)
C5 0.0241(10) 0.0384(12) 0.0206(11) 0.0013(9) 0.0085(9) 0.0030(9)
C6 0.0224(11) 0.0330(12) 0.0281(12) -0.0078(9) 0.0102(9) -0.0024(9)
C7 0.0235(10) 0.0214(10) 0.0285(12) -0.0012(9) 0.0111(9) -0.0011(8)
C8 0.0219(11) 0.0334(12) 0.0293(12) -0.0025(10) 0.0122(9) -0.0041(9)
C9 0.0196(10) 0.0311(11) 0.0322(12) -0.0004(9) 0.0135(9) 0.0029(8)
C10 0.0222(11) 0.0324(12) 0.0284(12) 0.0016(9) 0.0074(9) 0.0045(9)
C11 0.0292(12) 0.0395(14) 0.0311(13) -0.0065(11) 0.0115(10) -0.0027(11)
C12 0.0371(14) 0.0378(15) 0.0501(17) -0.0011(13) 0.0244(13) -0.0122(11)
S2 0.0232(3) 0.0204(2) 0.0269(3) -0.0014(2) 0.0086(2) 0.00093(19)
O2 0.0232(7) 0.0201(7) 0.0254(8) -0.0012(6) 0.0043(6) -0.0009(6)
B2 0.0184(10) 0.0226(11) 0.0181(11) -0.0003(9) 0.0051(9) 0.0008(9)
C13 0.0259(11) 0.0227(11) 0.0264(12) -0.0030(9) 0.0115(9) 0.0006(8)
C14 0.0233(10) 0.0224(10) 0.0273(12) 0.0004(9) 0.0105(9) 0.0018(8)
C15 0.0269(11) 0.0279(11) 0.0286(12) -0.0016(9) 0.0141(9) -0.0035(9)
C16 0.0355(12) 0.0347(13) 0.0242(12) 0.0006(10) 0.0157(10) -0.0030(10)
C17 0.0277(11) 0.0357(12) 0.0169(11) -0.0002(9) 0.0070(9) -0.0010(9)
C18 0.0223(11) 0.0295(12) 0.0291(12) 0.0030(9) 0.0057(9) 0.0031(9)
C19 0.0215(10) 0.0288(11) 0.0300(12) -0.0024(9) 0.0114(9) 0.0049(8)
C20 0.0223(10) 0.0325(12) 0.0288(12) -0.0026(9) 0.0123(9) -0.0043(9)
C21 0.0246(10) 0.0191(10) 0.0303(12) -0.0022(9) 0.0106(9) -0.0033(8)
C22 0.0259(11) 0.0319(12) 0.0253(11) -0.0079(9) 0.0103(9) -0.0024(9)
C23 0.0312(12) 0.0338(14) 0.0401(15) -0.0026(11) 0.0166(11) -0.0103(10)
C24 0.0305(12) 0.0313(13) 0.0301(13) -0.0052(10) 0.0121(10) 0.0000(10)

loop_
_atom_type_symbol
_atom_type_description
_atom_type_scat_dispersion_real
_atom_type_scat_dispersion_imag
_atom_type_scat_source
C C 0.0033 0.0016 'International Tables Vol C Tables 4.2.6.8 and 6.1.1.4'
H H 0.0000 0.0000 'International Tables Vol C Tables 4.2.6.8 and 6.1.1.4'
B B 0.0013 0.0007 'International Tables Vol C Tables 4.2.6.8 and 6.1.1.4'
O O 0.0106 0.0060 'International Tables Vol C Tables 4.2.6.8 and 6.1.1.4'
S S 0.1246 0.1234 'International Tables Vol C Tables 4.2.6.8 and 6.1.1.4'

loop_
_geom_angle_atom_site_label_1
_geom_angle_atom_site_label_2
_geom_angle_atom_site_label_3
_geom_angle
O1 S1 C11 103.00(10)
O1 S1 C12 104.21(11)
C11 S1 C12 98.70(13)
S1 O1 B1 116.95(11)
C3 B1 C1 114.90(18)
C3 B1 C2 114.91(18)
C1 B1 C2 111.17(17)
C3 B1 O1 104.71(15)
C1 B1 O1 102.53(15)
C2 B1 O1 107.31(16)
C7 C1 B1 111.68(17)
C9 C2 B1 111.02(17)
C4 C3 B1 116.70(17)
C3 C4 C5 118.84(18)
C6 C5 C4 114.50(18)
C6 C5 C10 111.07(18)
C4 C5 C10 114.21(19)
C7 C6 C5 115.60(18)
C6 C7 C8 108.88(17)
C6 C7 C1 113.61(17)
C8 C7 C1 109.73(17)
C7 C8 C9 110.60(17)
C10 C9 C8 109.49(18)
C10 C9 C2 112.85(18)
C8 C9 C2 110.15(17)
C9 C10 C5 115.65(17)
O2 S2 C24 102.06(10)
O2 S2 C23 104.29(10)
C24 S2 C23 99.06(12)
S2 O2 B2 117.00(11)
C14 B2 C15 115.12(17)
C14 B2 C13 110.85(16)
C15 B2 C13 114.41(17)
C14 B2 O2 103.01(15)
C15 B2 O2 104.77(15)
C13 B2 O2 107.52(15)
C19 C13 B2 111.66(17)
C21 C14 B2 111.55(16)
C16 C15 B2 117.05(17)
C17 C16 C15 118.85(18)
C22 C17 C16 114.40(18)
C22 C17 C18 111.33(18)
C16 C17 C18 113.88(18)
C19 C18 C17 115.65(17)
C18 C19 C20 109.21(18)
C18 C19 C13 112.97(18)
C20 C19 C13 109.95(17)
C19 C20 C21 110.79(17)
C20 C21 C22 108.99(17)
C20 C21 C14 109.98(17)
C22 C21 C14 113.25(17)
C21 C22 C17 115.75(17)

loop_
_geom_bond_atom_site_label_1
_geom_bond_atom_site_label_2
_geom_bond_distance
S1 O1 1.5429(14)
S1 C11 1.776(2)
S1 C12 1.782(2)
O1 B1 1.668(3)
B1 C3 1.609(3)
B1 C1 1.615(3)
B1 C2 1.615(3)
C1 C7 1.533(3)
C2 C9 1.539(3)
C3 C4 1.541(3)
C4 C5 1.542(3)
C5 C6 1.535(3)
C5 C10 1.542(3)
C6 C7 1.530(3)
C7 C8 1.531(3)
C8 C9 1.532(3)
C9 C10 1.525(3)
S2 O2 1.5482(14)
S2 C24 1.777(2)
S2 C23 1.778(2)
O2 B2 1.649(2)
B2 C14 1.613(3)
B2 C15 1.613(3)
B2 C13 1.617(3)
C13 C19 1.536(3)
C14 C21 1.535(3)
C15 C16 1.540(3)
C16 C17 1.539(3)
C17 C22 1.536(3)
C17 C18 1.540(3)
C18 C19 1.528(3)
C19 C20 1.530(3)
C20 C21 1.530(3)
C21 C22 1.531(3)

loop_
_geom_torsion_atom_site_label_1
_geom_torsion_atom_site_label_2
_geom_torsion_atom_site_label_3
_geom_torsion_atom_site_label_4
_geom_torsion
C11 S1 O1 B1 140.77(14)
C12 S1 O1 B1 -116.61(16)
S1 O1 B1 C3 68.35(18)
S1 O1 B1 C1 -171.36(12)
S1 O1 B1 C2 -54.19(19)
C3 B1 C1 C7 -83.8(2)
C2 B1 C1 C7 48.8(2)
O1 B1 C1 C7 163.20(16)
C3 B1 C2 C9 84.2(2)
C1 B1 C2 C9 -48.4(2)
O1 B1 C2 C9 -159.81(16)
C1 B1 C3 C4 64.7(2)
C2 B1 C3 C4 -66.2(3)
O1 B1 C3 C4 176.34(17)
B1 C3 C4 C5 0.9(3)
C3 C4 C5 C6 -65.7(3)
C3 C4 C5 C10 63.9(3)
C4 C5 C6 C7 86.1(2)
C10 C5 C6 C7 -45.1(2)
C5 C6 C7 C8 53.9(2)
C5 C6 C7 C1 -68.7(2)
B1 C1 C7 C6 66.1(2)
B1 C1 C7 C8 -56.1(2)
C6 C7 C8 C9 -60.8(2)
C1 C7 C8 C9 64.1(2)
C7 C8 C9 C10 60.3(2)
C7 C8 C9 C2 -64.3(2)
B1 C2 C9 C10 -66.8(2)
B1 C2 C9 C8 55.9(2)
C8 C9 C10 C5 -52.4(2)
C2 C9 C10 C5 70.6(2)
C6 C5 C10 C9 44.3(3)
C4 C5 C10 C9 -87.0(2)
C24 S2 O2 B2 -143.29(14)
C23 S2 O2 B2 113.96(15)
S2 O2 B2 C14 168.56(12)
S2 O2 B2 C15 -70.67(17)
S2 O2 B2 C13 51.43(18)
C14 B2 C13 C19 48.5(2)
C15 B2 C13 C19 -83.7(2)
O2 B2 C13 C19 160.38(16)
C15 B2 C14 C21 83.2(2)
C13 B2 C14 C21 -48.7(2)
O2 B2 C14 C21 -163.42(16)
C14 B2 C15 C16 -65.1(2)
C13 B2 C15 C16 65.0(3)
O2 B2 C15 C16 -177.46(17)
B2 C15 C16 C17 0.2(3)
C15 C16 C17 C22 64.4(3)
C15 C16 C17 C18 -65.2(3)
C22 C17 C18 C19 -44.0(2)
C16 C17 C18 C19 87.1(2)
C17 C18 C19 C20 52.7(2)
C17 C18 C19 C13 -70.0(2)
B2 C13 C19 C18 66.6(2)
B2 C13 C19 C20 -55.7(2)
C18 C19 C20 C21 -60.7(2)
C13 C19 C20 C21 63.7(2)
C19 C20 C21 C22 60.7(2)
C19 C20 C21 C14 -64.0(2)
B2 C14 C21 C20 56.1(2)
B2 C14 C21 C22 -66.1(2)
C20 C21 C22 C17 -52.9(2)
C14 C21 C22 C17 69.9(2)
C16 C17 C22 C21 -86.7(2)
C18 C17 C22 C21 44.2(2)
